data_1576556
loop_
_publ_author_name
'Feng, Juan-Juan'
'Guo, Yuman'
'Song, Qian'
'Guo, Ze-Cheng'
'Liu, Feng-Shou'

_publ_section_title
;
 Room-temperature Suzuki--Miyaura polycondensation of aryl dichloride
 monomers enabled by &#x201C;large-but-flexible&#x201D; Pd-NHC
 precatalysts
;
_journal_issue 5
_journal_name_full 'Polymer Chemistry'
_journal_page_first 539
_journal_page_last 550
_journal_paper_doi 10.1039/D5PY01111F
_journal_volume 17
_journal_year 2026
_chemical_formula_moiety 'C37 H38 Cl2 N2 O Pd'
_chemical_formula_sum 'C37 H38 Cl2 N2 O Pd'
_chemical_formula_weight 704.05
_space_group_crystal_system orthorhombic
_space_group_IT_number 60
_space_group_name_Hall '-P 2n 2ab'
_space_group_name_H-M_alt 'P b c n'
_symmetry_Int_Tables_number 60
_audit_creation_date 2025-04-08
_audit_creation_method
;
Olex2 1.2
(compiled 2018.05.29 svn.r3508 for OlexSys, GUI svn.r5506)
;
_audit_update_record
;
2025-07-09 deposited with the CCDC.	2025-12-12 downloaded from the CCDC.
;
_cell_angle_alpha 90
_cell_angle_beta 90
_cell_angle_gamma 90
_cell_formula_units_Z 16
_cell_length_a 27.28920(10)
_cell_length_b 27.5522(2)
_cell_length_c 17.85610(10)
_cell_measurement_reflns_used 34973
_cell_measurement_temperature 298.61(10)
_cell_measurement_theta_max 74.6670
_cell_measurement_theta_min 3.1800
_cell_volume 13425.60(13)
_computing_cell_refinement 'CrysAlisPro 1.171.43.121a (Rigaku OD, 2024)'
_computing_data_collection 'CrysAlisPro system (CCD 43.121a 64-bit (release 24-04-2024))'
_computing_data_reduction 'CrysAlisPro 1.171.43.121a (Rigaku OD, 2024)'
_computing_molecular_graphics 'Olex2 (Dolomanov et al., 2009)'
_computing_publication_material 'Olex2 (Dolomanov et al., 2009)'
_computing_structure_refinement 'olex2.refine (Bourhis et al., 2015)'
_computing_structure_solution 'SHELXS  (Sheldrick, 2008)'
_diffrn_ambient_environment air
_diffrn_ambient_temperature 298.61(10)
_diffrn_detector 'Hybrid Pixel Array Detector'
_diffrn_detector_area_resol_mean 10.0000
_diffrn_detector_type HyPix
_diffrn_measured_fraction_theta_full 0.9996
_diffrn_measured_fraction_theta_max 0.9996
_diffrn_measurement_details
;
List of Runs (angles in degrees, time in seconds):

  # Type    Start    End  Width  t~exp~   \w     \q     \k     \f   Frames
#--------------------------------------------------------------------------
  1  \w    115.00 146.00   0.50    0.10    --  107.48  77.00 150.00   62
  2  \w    102.00 139.00   0.50    0.10    --  107.48  15.00  60.00   74
  3  \w     98.00 139.00   0.50    0.10    --  107.48  15.00 -60.00   82
  4  \w     46.00  72.00   0.50    0.10    --  107.48 -95.00 -90.00   52
  5  \w     36.00  71.00   0.50    0.10    --  107.48-134.00 -66.00   70
  6  \w     75.00 104.00   0.50    0.10    --  107.48-134.00 -66.00   58
  7  \w     24.00  90.00   0.50    0.05    --   43.21-136.00 115.00  132
  8  \w     57.00  92.00   0.50    0.10    --  107.48 -95.00 120.00   70
  9  \w     42.00  84.00   0.50    0.10    --  107.48 -95.00   0.00   84
 10  \w     48.00  75.00   0.50    0.10    --  107.48 -77.00-150.00   54
 11  \w     44.00  70.00   0.50    0.10    --  107.48 -77.00-180.00   52
 12  \w     39.00  71.00   0.50    0.10    --  107.48 -77.00  60.00   64
 13  \w     33.00  58.00   0.50    0.10    --  107.48 -77.00 -30.00   50
 14  \w    -30.00  48.00   0.50    0.05    --   43.21 -57.00-180.00  156
 15  \w   -126.00-100.00   0.50    0.10    -- -103.00 -15.00-180.00   52
 16  \w   -104.00 -70.00   0.50    0.10    -- -103.00 134.00   0.00   68
 17  \w    -83.00 -58.00   0.50    0.10    -- -103.00  89.00 -65.00   50
 18  \w    -63.00 -30.00   0.50    0.05    --  -43.21 -33.00 -21.00   66
 19  \w   -117.00 -68.00   0.50    0.05    --  -43.21 -33.00 -21.00   98
 20  \w   -165.00 -94.00   0.50    0.10    -- -103.00 -33.00 -21.00  142
 21  \w   -123.00 -90.00   0.50    0.10    -- -103.00 -15.00  60.00   66
 22  \w   -174.00-131.00   0.50    0.10    -- -103.00 -89.00 179.00   86
 23  \w    -55.00 -29.00   0.50    0.10    -- -103.00  77.00  60.00   52
 24  \w      6.00  32.00   0.50    0.05    --  -43.21  38.00  60.00   52
 25  \w    -16.00  10.00   0.50    0.05    --  -43.21  38.00 -90.00   52
 26  \w     -9.00  23.00   0.50    0.05    --  -43.21  38.00-150.00   64
 27  \w    -72.00 -39.00   0.50    0.10    -- -103.00  77.00-120.00   66
;
_diffrn_measurement_device 'four-circle diffractometer'
_diffrn_measurement_device_type 'ROD, Synergy Custom system, HyPix'
_diffrn_measurement_method '\w scans'
_diffrn_orient_matrix_type 'CrysAlisPro convention (1999,Acta A55,543-557)'
_diffrn_orient_matrix_UB_11 0.0129117000
_diffrn_orient_matrix_UB_12 -0.0467050000
_diffrn_orient_matrix_UB_13 0.0430808000
_diffrn_orient_matrix_UB_21 0.0205710000
_diffrn_orient_matrix_UB_22 0.0307140000
_diffrn_orient_matrix_UB_23 0.0649167000
_diffrn_orient_matrix_UB_31 -0.0509707000
_diffrn_orient_matrix_UB_32 0.0005508000
_diffrn_orient_matrix_UB_33 0.0370767000
_diffrn_radiation_monochromator mirror
_diffrn_radiation_probe x-ray
_diffrn_radiation_type 'Cu K\a'
_diffrn_radiation_wavelength 1.54184
_diffrn_reflns_av_R_equivalents 0.0424
_diffrn_reflns_av_unetI/netI 0.0272
_diffrn_reflns_limit_h_max 25
_diffrn_reflns_limit_h_min -34
_diffrn_reflns_limit_k_max 34
_diffrn_reflns_limit_k_min -34
_diffrn_reflns_limit_l_max 22
_diffrn_reflns_limit_l_min -21
_diffrn_reflns_number 74577
_diffrn_reflns_theta_full 66.5914
_diffrn_reflns_theta_max 66.59
_diffrn_reflns_theta_min 2.28
_diffrn_source 'Rotating-anode X-ray tube'
_diffrn_source_type 'Rigaku (Cu) X-ray Source'
_exptl_absorpt_coefficient_mu 6.159
_exptl_absorpt_correction_T_max 1.00000
_exptl_absorpt_correction_T_min 0.43491
_exptl_absorpt_correction_type multi-scan
_exptl_absorpt_process_details
;
CrysAlisPro 1.171.43.121a (Rigaku Oxford Diffraction, 2024)
Empirical absorption correction using spherical harmonics,
implemented in SCALE3 ABSPACK scaling algorithm.
;
_exptl_crystal_colour 'clear light yellow'
_exptl_crystal_density_diffrn 1.3932
_exptl_crystal_description block
_exptl_crystal_F_000 5819.9173
_exptl_crystal_size_max 0.14
_exptl_crystal_size_mid 0.12
_exptl_crystal_size_min 0.11
_refine_diff_density_max 1.6049
_refine_diff_density_min -0.8510
_refine_diff_density_rms 0.0863
_refine_ls_d_res_high 0.8401
_refine_ls_d_res_low 19.3887
_refine_ls_goodness_of_fit_ref 1.0350
_refine_ls_hydrogen_treatment constr
_refine_ls_matrix_type full
_refine_ls_number_constraints 144
_refine_ls_number_parameters 808
_refine_ls_number_reflns 11858
_refine_ls_number_restraints 2
_refine_ls_restrained_S_all 1.0349
_refine_ls_R_factor_all 0.0534
_refine_ls_R_factor_gt 0.0487
_refine_ls_shift/su_max 0.1210
_refine_ls_shift/su_mean 0.0065
_refine_ls_structure_factor_coef Fsqd
_refine_ls_weighting_details 'w=1/[\s^2^(Fo^2^)+(0.0898P)^2^+13.3792P] where P=(Fo^2^+2Fc^2^)/3'
_refine_ls_weighting_scheme calc
_refine_ls_wR_factor_gt 0.1423
_refine_ls_wR_factor_ref 0.1478
_reflns_Friedel_coverage 0.0
_reflns_limit_h_max 32
_reflns_limit_h_min 0
_reflns_limit_k_max 32
_reflns_limit_k_min 0
_reflns_limit_l_max 21
_reflns_limit_l_min 0
_reflns_number_gt 10528
_reflns_number_total 11858
_reflns_threshold_expression I>=2u(I)
_cod_data_source_file d5py01111f2.cif
_cod_data_source_block y_5
_cod_database_code 1576556
_chemical_oxdiff_formula 'C H O N Pd Cl P I'
_diffrn_oxdiff_digest_frames
;
01a8338e9d15b35cb9c8a2ce04252041940197470df
;
_reflns_odcompleteness_completeness 99.94
_reflns_odcompleteness_iscentric 1
_reflns_odcompleteness_theta 66.97
_olex2_refinement_description
;
1. Fixed Uiso
 At 1.2 times of:
  All C(H) groups, All C(H,H) groups, All C(H,H,H,H) groups
 At 1.5 times of:
  All C(H,H,H) groups, All O(H,H) groups
2. Restrained distances
 C24-C25 \\sim C24A-C25
 with sigma of 0.02
3. Others
 Sof(H65c)=Sof(H65d)=Sof(C67)=Sof(H67a)=Sof(H67b)=Sof(H67c)=1-FVAR(1)
 Sof(H65a)=Sof(H65b)=Sof(C66)=Sof(H66a)=Sof(H66b)=Sof(H66c)=FVAR(1)
 Fixed Sof: H0aa(0.5) H0ab(0.5) C24(0.5) H24a(0.5) H24b(0.5) H24c(0.5)
 H25a(0.5) H25b(0.5) H25c(0.5) H25d(0.5) H3a(0.5) H3b(0.5) C24A(0.5) H24d(0.5)
 H24e(0.5) H24f(0.5)
4.a Rotating group:
 O0aa(H0aa,H0ab), O1(H1a,H1b), O3(H3a,H3b)
4.b Ternary CH refined with riding coordinates:
 C2(H2), C30(H30), C33(H33), C82(H82)
4.c Secondary CH2 refined with riding coordinates:
 C11(H11a,H11b), C13(H13a,H13b), C25(H25a,H25b), C25(H25c,H25d), C47(H47a,
 H47b), C49(H49a,H49b), C65(H65c,H65d), C65(H65a,H65b), C69(H69a,H69b),
 C89(H89a,H89b)
4.d Aromatic/amide H refined with riding coordinates:
 C7(H7), C8(H8), C9(H9), C19(H19), C20(H20), C21(H21), C22(H22), C43(H43),
 C44(H44), C45(H45), C53(H53), C54(H54), C55(H55), C56(H56), C57(H57), C58(H58),
  C59(H59), C60(H60), C62(H62), C63(H63), C64(H64), C71(H71), C72(H72),
 C73(H73), C85(H85), C86(H86), C87(H87), C88(H88)
4.e Idealised Me refined as rotating group:
 C12(H12a,H12b,H12c), C14(H14a,H14b,H14c), C24(H24a,H24b,H24c), C48(H48a,H48b,
 H48c), C50(H50a,H50b,H50c), C66(H66a,H66b,H66c), C67(H67a,H67b,H67c), C68(H68a,
 H68b,H68c), C90(H90a,H90b,H90c), C24A(H24d,H24e,H24f)
;
_olex2_submission_special_instructions 'No special instructions were received'
_oxdiff_exptl_absorpt_empirical_details
;
Empirical correction (ABSPACK) includes:
- Absorption correction using spherical harmonics
- Frame scaling
;
_oxdiff_exptl_absorpt_empirical_full_max 1.659
_oxdiff_exptl_absorpt_empirical_full_min 0.609

loop_
_space_group_symop_id
_space_group_symop_operation_xyz
1 x,y,z
2 x+1/2,-y+1/2,-z
3 -x,y,-z+1/2
4 -x+1/2,-y+1/2,z+1/2
5 -x,-y,-z
6 -x-1/2,y-1/2,z
7 x,-y,z-1/2
8 x-1/2,y-1/2,-z-1/2

loop_
_atom_site_label
_atom_site_type_symbol
_atom_site_fract_x
_atom_site_fract_y
_atom_site_fract_z
_atom_site_U_iso_or_equiv
_atom_site_adp_type
_atom_site_occupancy
_atom_site_site_symmetry_order
_atom_site_refinement_flags_posn
_atom_site_refinement_flags_adp
_atom_site_refinement_flags_occupancy
_atom_site_disorder_group
Pd0a Pd 0.5 0.465198(12) 0.75 0.05194(13) Uani 1.000000 2 S T P .
Cl0a Cl 0.45308(5) 0.46200(4) 0.85605(8) 0.0858(4) Uani 1.000000 1 . . . .
O0aa O 0.5 0.38806(16) 0.75 0.1017(19) Uani 1.000000 2 S T P .
H0aa H 0.50226 0.36918(16) 0.78749 0.153(3) Uiso 0.500000 1 GR . . .
H0ab H 0.49774 0.36918(16) 0.71251 0.153(3) Uiso 0.500000 1 GR . . .
N0aa N 0.53881(10) 0.56677(9) 0.76195(15) 0.0408(6) Uani 1.000000 1 . . . .
C1 C 0.51722(12) 0.69173(11) 0.82318(19) 0.0412(7) Uani 1.000000 1 . . . .
C2 C 0.54718(11) 0.66422(11) 0.76392(19) 0.0407(7) Uani 1.000000 1 . . . .
H2 H 0.58246(11) 0.66347(11) 0.77413(19) 0.0489(9) Uiso 1.000000 1 R . . .
C3 C 0.52425(12) 0.61478(11) 0.7570(2) 0.0405(7) Uani 1.000000 1 . . . .
C5 C 0.58802(12) 0.55056(11) 0.7773(2) 0.0437(8) Uani 1.000000 1 . . . .
C6 C 0.59908(13) 0.53472(12) 0.8500(2) 0.0540(9) Uani 1.000000 1 . . . .
C7 C 0.64663(17) 0.51841(16) 0.8627(3) 0.0759(14) Uani 1.000000 1 . . . .
H7 H 0.65571(17) 0.50778(16) 0.9101(3) 0.0911(17) Uiso 1.000000 1 R . . .
C8 C 0.68068(16) 0.51798(17) 0.8045(4) 0.0871(16) Uani 1.000000 1 . . . .
H8 H 0.71218(16) 0.50629(17) 0.8129(4) 0.1046(19) Uiso 1.000000 1 R . . .
C9 C 0.66803(17) 0.53455(17) 0.7355(3) 0.0776(14) Uani 1.000000 1 . . . .
H9 H 0.69151(17) 0.53423(17) 0.6978(3) 0.0931(17) Uiso 1.000000 1 R . . .
C10 C 0.62225(14) 0.55168(13) 0.7192(2) 0.0548(9) Uani 1.000000 1 . . . .
C11 C 0.60813(16) 0.57089(16) 0.6426(2) 0.0678(11) Uani 1.000000 1 . . . .
H11a H 0.57512(16) 0.56005(16) 0.6313(2) 0.0814(13) Uiso 1.000000 1 R . . .
H11b H 0.60750(16) 0.60606(16) 0.6448(2) 0.0814(13) Uiso 1.000000 1 R . . .
C12 C 0.6412(2) 0.5559(3) 0.5790(4) 0.110(2) Uani 1.000000 1 . . . .
H12a H 0.6304(12) 0.5711(15) 0.5335(7) 0.165(3) Uiso 1.000000 1 GR . . .
H12b H 0.6742(4) 0.5658(17) 0.5898(14) 0.165(3) Uiso 1.000000 1 GR . . .
H12c H 0.6401(15) 0.5213(3) 0.5733(19) 0.165(3) Uiso 1.000000 1 GR . . .
C13 C 0.56326(17) 0.53616(15) 0.9131(3) 0.0678(11) Uani 1.000000 1 . . . .
H13a H 0.53124(17) 0.52681(15) 0.8945(3) 0.0814(13) Uiso 1.000000 1 R . . .
H13b H 0.57297(17) 0.51249(15) 0.9505(3) 0.0814(13) Uiso 1.000000 1 R . . .
C14 C 0.5593(3) 0.5852(2) 0.9499(3) 0.115(2) Uani 1.000000 1 . . . .
H14a H 0.5470(19) 0.6084(5) 0.9144(10) 0.172(3) Uiso 1.000000 1 GR . . .
H14b H 0.5373(16) 0.5832(5) 0.9917(19) 0.172(3) Uiso 1.000000 1 GR . . .
H14c H 0.5911(5) 0.5953(9) 0.967(3) 0.172(3) Uiso 1.000000 1 GR . . .
C15 C 0.5 0.53688(17) 0.75 0.0436(10) Uani 1.000000 2 S T P .
C19 C 0.53543(14) 0.71873(12) 0.8809(2) 0.0515(8) Uani 1.000000 1 . . . .
H19 H 0.56888(14) 0.71869(12) 0.8909(2) 0.0618(10) Uiso 1.000000 1 R . . .
C20 C 0.50370(17) 0.74633(14) 0.9248(2) 0.0638(11) Uani 1.000000 1 . . . .
H20 H 0.51604(17) 0.76483(14) 0.9640(2) 0.0765(13) Uiso 1.000000 1 R . . .
C21 C 0.45446(17) 0.74635(14) 0.9103(2) 0.0617(10) Uani 1.000000 1 . . . .
H21 H 0.43356(17) 0.76495(14) 0.9398(2) 0.0740(12) Uiso 1.000000 1 R . . .
C22 C 0.43533(13) 0.71873(13) 0.8517(2) 0.0526(8) Uani 1.000000 1 . . . .
H22 H 0.40184(13) 0.71875(13) 0.8420(2) 0.0631(10) Uiso 1.000000 1 R . . .
C23 C 0.46655(12) 0.69155(11) 0.8087(2) 0.0419(7) Uani 1.000000 1 . . . .
Pd1 Pd 0.142384(9) 0.320106(8) 0.726947(17) 0.04505(11) Uani 1.000000 1 . . . .
Cl2 Cl 0.14592(4) 0.32616(4) 0.85501(6) 0.0627(3) Uani 1.000000 1 . . . .
Cl1 Cl 0.13421(4) 0.31287(4) 0.59918(7) 0.0712(3) Uani 1.000000 1 . . . .
O1 O 0.06538(12) 0.31984(11) 0.7357(2) 0.0771(10) Uani 1.000000 1 . . . .
H1a H 0.04813(12) 0.3171(16) 0.7751(3) 0.1157(14) Uiso 1.000000 1 GR . . .
H1b H 0.04455(12) 0.3225(16) 0.7005(3) 0.1157(14) Uiso 1.000000 1 GR . . .
N2 N 0.24411(10) 0.35886(9) 0.74005(16) 0.0421(6) Uani 1.000000 1 . . . .
N1 N 0.24515(9) 0.28313(9) 0.70684(16) 0.0431(6) Uani 1.000000 1 . . . .
C24 C 0.2515(10) 0.4250(8) 0.9600(10) 0.204(14) Uani 0.500000 1 D . . 1
H24a H 0.265(7) 0.456(3) 0.950(2) 0.31(2) Uiso 0.500000 1 GR . . 1
H24b H 0.2196(15) 0.429(7) 0.982(6) 0.31(2) Uiso 0.500000 1 GR . . 1
H24c H 0.272(7) 0.407(4) 0.994(5) 0.31(2) Uiso 0.500000 1 GR . . 1
C25 C 0.24734(18) 0.39880(15) 0.8913(2) 0.0696(11) Uani 1.000000 1 D . . .
H25a H 0.27961(18) 0.38685(15) 0.8779(2) 0.0836(13) Uiso 0.500000 1 R . . 1
H25b H 0.22662(18) 0.37075(15) 0.9000(2) 0.0836(13) Uiso 0.500000 1 R . . 1
H25c H 0.22040(18) 0.38890(15) 0.9233(2) 0.0836(13) Uiso 0.500000 1 R . . 2
H25d H 0.26330(18) 0.36962(15) 0.8732(2) 0.0836(13) Uiso 0.500000 1 R . . 2
C26 C 0.22702(13) 0.42647(12) 0.8254(2) 0.0523(9) Uani 1.000000 1 . . . .
C27 C 0.22687(11) 0.40776(11) 0.7529(2) 0.0433(7) Uani 1.000000 1 . . . .
C29 C 0.29231(12) 0.34487(12) 0.7345(2) 0.0432(7) Uani 1.000000 1 . . . .
C30 C 0.34155(12) 0.36697(12) 0.7529(2) 0.0445(7) Uani 1.000000 1 . . . .
H30 H 0.33991(12) 0.40094(12) 0.7689(2) 0.0534(9) Uiso 1.000000 1 R . . .
C31 C 0.37264(11) 0.35865(12) 0.6829(2) 0.0463(7) Uani 1.000000 1 . . . .
C32 C 0.37415(13) 0.30960(13) 0.6601(2) 0.0509(8) Uani 1.000000 1 . . . .
C33 C 0.34413(12) 0.27602(12) 0.7104(2) 0.0496(8) Uani 1.000000 1 . . . .
H33 H 0.34443(12) 0.24205(12) 0.6942(2) 0.0595(10) Uiso 1.000000 1 R . . .
C34 C 0.29309(12) 0.29803(12) 0.7136(2) 0.0449(8) Uani 1.000000 1 . . . .
C36 C 0.21453(12) 0.32080(10) 0.7228(2) 0.0416(7) Uani 1.000000 1 . . . .
C41 C 0.22672(12) 0.23551(11) 0.6862(2) 0.0481(8) Uani 1.000000 1 . . . .
C42 C 0.21125(13) 0.20437(13) 0.7437(3) 0.0572(10) Uani 1.000000 1 . . . .
C43 C 0.18947(17) 0.16170(16) 0.7218(3) 0.0763(14) Uani 1.000000 1 . . . .
H43 H 0.17872(17) 0.14005(16) 0.7582(3) 0.0915(17) Uiso 1.000000 1 R . . .
C44 C 0.18324(18) 0.15036(17) 0.6490(4) 0.0900(17) Uani 1.000000 1 . . . .
H44 H 0.16694(18) 0.12189(17) 0.6363(4) 0.108(2) Uiso 1.000000 1 R . . .
C45 C 0.2003(2) 0.17965(18) 0.5941(4) 0.0861(16) Uani 1.000000 1 . . . .
H45 H 0.1967(2) 0.17042(18) 0.5443(4) 0.1033(19) Uiso 1.000000 1 R . . .
C46 C 0.22344(16) 0.22397(15) 0.6113(3) 0.0669(11) Uani 1.000000 1 . . . .
C47 C 0.2445(2) 0.2535(2) 0.5510(3) 0.0911(15) Uani 1.000000 1 . . . .
H47a H 0.2213(2) 0.2558(2) 0.5100(3) 0.1094(18) Uiso 1.000000 1 R . . .
H47b H 0.2507(2) 0.2861(2) 0.5693(3) 0.1094(18) Uiso 1.000000 1 R . . .
C48 C 0.2937(3) 0.2307(3) 0.5219(4) 0.135(3) Uani 1.000000 1 . . . .
H48a H 0.3092(12) 0.2528(11) 0.488(3) 0.203(4) Uiso 1.000000 1 GR . . .
H48b H 0.3151(10) 0.225(2) 0.5635(6) 0.203(4) Uiso 1.000000 1 GR . . .
H48c H 0.2868(4) 0.2007(12) 0.497(3) 0.203(4) Uiso 1.000000 1 GR . . .
C49 C 0.22167(19) 0.21631(16) 0.8245(3) 0.0750(12) Uani 1.000000 1 . . . .
H49a H 0.25532(19) 0.22736(16) 0.8284(3) 0.0900(15) Uiso 1.000000 1 R . . .
H49b H 0.20072(19) 0.24309(16) 0.8393(3) 0.0900(15) Uiso 1.000000 1 R . . .
C50 C 0.2142(3) 0.1748(2) 0.8799(4) 0.106(2) Uani 1.000000 1 . . . .
H50a H 0.2292(17) 0.1459(5) 0.8607(14) 0.159(3) Uiso 1.000000 1 GR . . .
H50b H 0.2290(17) 0.1831(8) 0.9270(10) 0.159(3) Uiso 1.000000 1 GR . . .
H50c H 0.1798(3) 0.1693(13) 0.887(2) 0.159(3) Uiso 1.000000 1 GR . . .
C51 C 0.36522(12) 0.28364(13) 0.7888(2) 0.0495(8) Uani 1.000000 1 . . . .
C52 C 0.36406(12) 0.33241(13) 0.8117(2) 0.0473(8) Uani 1.000000 1 . . . .
C53 C 0.38456(15) 0.34572(15) 0.8790(2) 0.0629(10) Uani 1.000000 1 . . . .
H53 H 0.38448(15) 0.37801(15) 0.8941(2) 0.0755(12) Uiso 1.000000 1 R . . .
C54 C 0.4056(2) 0.30990(19) 0.9243(3) 0.0880(16) Uani 1.000000 1 . . . .
H54 H 0.4202(2) 0.31855(19) 0.9694(3) 0.1056(19) Uiso 1.000000 1 R . . .
C55 C 0.4048(2) 0.26191(18) 0.9026(3) 0.0907(16) Uani 1.000000 1 . . . .
H55 H 0.4174(2) 0.23824(18) 0.9343(3) 0.1089(19) Uiso 1.000000 1 R . . .
C56 C 0.38539(16) 0.24876(14) 0.8342(3) 0.0671(11) Uani 1.000000 1 . . . .
H56 H 0.38598(16) 0.21648(14) 0.8190(3) 0.0805(13) Uiso 1.000000 1 R . . .
C57 C 0.40410(16) 0.29684(18) 0.6012(3) 0.0729(12) Uani 1.000000 1 . . . .
H57 H 0.40588(16) 0.26466(18) 0.5857(3) 0.0875(14) Uiso 1.000000 1 R . . .
C58 C 0.43162(19) 0.3321(2) 0.5650(3) 0.0866(15) Uani 1.000000 1 . . . .
H58 H 0.45188(19) 0.3233(2) 0.5254(3) 0.1040(18) Uiso 1.000000 1 R . . .
C59 C 0.42940(17) 0.37959(19) 0.5866(3) 0.0791(13) Uani 1.000000 1 . . . .
H59 H 0.44774(17) 0.40283(19) 0.5613(3) 0.0950(15) Uiso 1.000000 1 R . . .
C60 C 0.39991(13) 0.39327(14) 0.6462(2) 0.0590(9) Uani 1.000000 1 . . . .
H60 H 0.39856(13) 0.42556(14) 0.6612(2) 0.0709(11) Uiso 1.000000 1 R . . .
C61 C 0.21057(13) 0.43355(13) 0.6904(2) 0.0536(9) Uani 1.000000 1 . . . .
C62 C 0.19181(15) 0.47973(15) 0.7043(3) 0.0670(12) Uani 1.000000 1 . . . .
H62 H 0.18032(15) 0.49820(15) 0.6644(3) 0.0804(14) Uiso 1.000000 1 R . . .
C63 C 0.18990(17) 0.49835(16) 0.7744(3) 0.0758(13) Uani 1.000000 1 . . . .
H63 H 0.17631(17) 0.52891(16) 0.7819(3) 0.0909(16) Uiso 1.000000 1 R . . .
C64 C 0.20776(16) 0.47277(14) 0.8345(3) 0.0700(12) Uani 1.000000 1 . . . .
H64 H 0.20694(16) 0.48663(14) 0.8820(3) 0.0841(14) Uiso 1.000000 1 R . . .
C65 C 0.2141(2) 0.41481(18) 0.6121(3) 0.0831(14) Uani 1.000000 1 . . . .
H65c H 0.2407(2) 0.39149(18) 0.6114(3) 0.0997(17) Uiso 0.38(3) 1 R . . 2
H65d H 0.1842(2) 0.39675(18) 0.6025(3) 0.0997(17) Uiso 0.38(3) 1 R . . 2
H65a H 0.2117(2) 0.37971(18) 0.6144(3) 0.0997(17) Uiso 0.62(3) 1 R . . 1
H65b H 0.1854(2) 0.42624(18) 0.5852(3) 0.0997(17) Uiso 0.62(3) 1 R . . 1
C66 C 0.2545(6) 0.4261(6) 0.5697(8) 0.109(7) Uani 0.62(3) 1 . . . 1
H66a H 0.257(2) 0.4607(6) 0.565(4) 0.163(10) Uiso 0.62(3) 1 GR . . 1
H66b H 0.2834(7) 0.414(3) 0.594(3) 0.163(10) Uiso 0.62(3) 1 GR . . 1
H66c H 0.2513(17) 0.412(3) 0.5210(19) 0.163(10) Uiso 0.62(3) 1 GR . . 1
C67 C 0.2213(13) 0.4464(7) 0.5497(11) 0.117(9) Uani 0.38(3) 1 . . . 2
H67a H 0.1906(17) 0.461(4) 0.536(6) 0.176(14) Uiso 0.38(3) 1 GR . . 2
H67b H 0.244(4) 0.471(3) 0.563(3) 0.176(14) Uiso 0.38(3) 1 GR . . 2
H67c H 0.234(5) 0.4281(12) 0.508(3) 0.176(14) Uiso 0.38(3) 1 GR . . 2
Pd3 Pd 0.0 0.676688(13) 0.75 0.06247(15) Uani 1.000000 2 S T P .
Cl4 Cl 0.02054(6) 0.67991(4) 0.62474(10) 0.0968(4) Uani 1.000000 1 . . . .
O3 O 0.0 0.7536(2) 0.75 0.121(2) Uani 1.000000 2 S T P .
H3a H 0.00176 0.7726(2) 0.78778 0.182(4) Uiso 0.500000 1 GR . . .
H3b H -0.00176 0.7726(2) 0.71222 0.182(4) Uiso 0.500000 1 GR . . .
N4 N 0.03952(10) 0.57537(10) 0.74655(18) 0.0478(7) Uani 1.000000 1 . . . .
C68 C 0.1004(4) 0.5582(4) 0.9226(5) 0.193(5) Uani 1.000000 1 . . . .
H68a H 0.087(3) 0.5315(5) 0.895(3) 0.290(7) Uiso 1.000000 1 GR . . .
H68b H 0.1351(5) 0.5540(19) 0.928(5) 0.290(7) Uiso 1.000000 1 GR . . .
H68c H 0.086(3) 0.5594(16) 0.971(2) 0.290(7) Uiso 1.000000 1 GR . . .
C69 C 0.0902(2) 0.6046(2) 0.8821(3) 0.0912(16) Uani 1.000000 1 . . . .
H69a H 0.0550(2) 0.6083(2) 0.8771(3) 0.109(2) Uiso 1.000000 1 R . . .
H69b H 0.1020(2) 0.6314(2) 0.9124(3) 0.109(2) Uiso 1.000000 1 R . . .
C70 C 0.11266(14) 0.60838(14) 0.8062(3) 0.0687(12) Uani 1.000000 1 . . . .
C71 C 0.15944(18) 0.62727(17) 0.7968(5) 0.099(2) Uani 1.000000 1 . . . .
H71 H 0.17566(18) 0.63954(17) 0.8385(5) 0.119(2) Uiso 1.000000 1 R . . .
C72 C 0.1826(2) 0.62866(19) 0.7296(5) 0.117(3) Uani 1.000000 1 . . . .
H72 H 0.2140(2) 0.64160(19) 0.7257(5) 0.140(3) Uiso 1.000000 1 R . . .
C73 C 0.1596(2) 0.6111(2) 0.6685(5) 0.103(2) Uani 1.000000 1 . . . .
H73 H 0.1758(2) 0.6118(2) 0.6227(5) 0.124(3) Uiso 1.000000 1 R . . .
C74 C 0.11212(17) 0.59183(15) 0.6717(3) 0.0744(13) Uani 1.000000 1 . . . .
C75 C 0.08967(13) 0.59241(12) 0.7409(2) 0.0538(9) Uani 1.000000 1 . . . .
C77 C 0.0 0.60474(19) 0.75 0.0506(12) Uani 1.000000 2 S T P .
C81 C 0.02457(13) 0.52752(12) 0.7480(2) 0.0486(8) Uani 1.000000 1 . . . .
C82 C 0.04803(13) 0.47782(13) 0.7464(2) 0.0513(9) Uani 1.000000 1 . . . .
H82 H 0.08389(13) 0.47855(13) 0.7439(2) 0.0615(10) Uiso 1.000000 1 R . . .
C83 C 0.02383(13) 0.45048(12) 0.6815(2) 0.0508(8) Uani 1.000000 1 . . . .
C84 C -0.02780(13) 0.45021(12) 0.6855(2) 0.0516(8) Uani 1.000000 1 . . . .
C85 C -0.05465(16) 0.42246(14) 0.6372(3) 0.0648(11) Uani 1.000000 1 . . . .
H85 H -0.08869(16) 0.42237(14) 0.6396(3) 0.0777(13) Uiso 1.000000 1 R . . .
C86 C -0.0301(2) 0.39410(16) 0.5837(3) 0.0768(13) Uani 1.000000 1 . . . .
H86 H -0.0480(2) 0.37477(16) 0.5509(3) 0.0922(15) Uiso 1.000000 1 R . . .
C87 C 0.0197(2) 0.39465(16) 0.5795(3) 0.0759(12) Uani 1.000000 1 . . . .
H87 H 0.0355(2) 0.37592(16) 0.5436(3) 0.0911(15) Uiso 1.000000 1 R . . .
C88 C 0.04719(16) 0.42291(14) 0.6285(2) 0.0638(10) Uani 1.000000 1 . . . .
H88 H 0.08121(16) 0.42312(14) 0.6252(2) 0.0766(12) Uiso 1.000000 1 R . . .
C89 C 0.0870(3) 0.5703(3) 0.6040(3) 0.110(2) Uani 1.000000 1 . . . .
H89a H 0.0704(3) 0.5409(3) 0.6198(3) 0.132(2) Uiso 1.000000 1 R . . .
H89b H 0.0620(3) 0.5929(3) 0.5876(3) 0.132(2) Uiso 1.000000 1 R . . .
C90 C 0.1174(4) 0.5584(5) 0.5398(5) 0.217(6) Uani 1.000000 1 . . . .
H90a H 0.114(3) 0.583(2) 0.502(3) 0.326(9) Uiso 1.000000 1 GR . . .
H90b H 0.1510(6) 0.556(4) 0.5552(14) 0.326(9) Uiso 1.000000 1 GR . . .
H90c H 0.107(3) 0.528(2) 0.519(4) 0.326(9) Uiso 1.000000 1 GR . . .
C24A C 0.2834(4) 0.4274(4) 0.9372(7) 0.075(3) Uani 0.500000 1 D . . 2
H24d H 0.2681(10) 0.4567(14) 0.955(4) 0.112(5) Uiso 0.500000 1 GR . . 2
H24e H 0.294(2) 0.4084(11) 0.979(2) 0.112(5) Uiso 0.500000 1 GR . . 2
H24f H 0.3113(13) 0.435(2) 0.9069(14) 0.112(5) Uiso 0.500000 1 GR . . 2

loop_
_atom_site_aniso_label
_atom_site_aniso_U_11
_atom_site_aniso_U_22
_atom_site_aniso_U_33
_atom_site_aniso_U_12
_atom_site_aniso_U_13
_atom_site_aniso_U_23
Pd0a 0.0477(2) 0.02345(19) 0.0847(3) -0.000000 -0.01819(18) 0.000000
Cl0a 0.0965(8) 0.0527(6) 0.1082(9) -0.0102(5) 0.0123(7) 0.0229(6)
O0aa 0.109(4) 0.037(2) 0.160(5) -0.000000 -0.047(4) 0.000000
N0aa 0.0329(13) 0.0268(13) 0.0626(17) 0.0019(11) -0.0079(11) -0.0007(11)
C1 0.0448(17) 0.0234(13) 0.0554(18) 0.0003(13) -0.0054(14) 0.0064(13)
C2 0.0307(15) 0.0232(14) 0.068(2) -0.0026(12) -0.0076(14) -0.0021(13)
C3 0.0309(15) 0.0212(14) 0.069(2) 0.0020(12) -0.0079(13) 0.0014(13)
C5 0.0332(16) 0.0239(14) 0.074(2) 0.0047(12) -0.0125(14) -0.0045(14)
C6 0.0511(19) 0.0306(16) 0.080(3) -0.0002(14) -0.0185(18) -0.0005(16)
C7 0.065(3) 0.049(2) 0.114(4) 0.0034(19) -0.040(3) 0.018(2)
C8 0.046(2) 0.060(3) 0.156(5) 0.018(2) -0.025(3) 0.006(3)
C9 0.047(2) 0.059(3) 0.126(4) 0.014(2) 0.000(2) -0.007(3)
C10 0.0440(19) 0.0367(18) 0.084(3) 0.0060(15) 0.0024(17) -0.0076(17)
C11 0.067(2) 0.055(2) 0.081(3) 0.002(2) 0.010(2) -0.004(2)
C12 0.113(5) 0.115(5) 0.103(4) 0.015(4) 0.027(4) -0.016(4)
C13 0.072(3) 0.056(2) 0.075(3) -0.006(2) -0.018(2) 0.013(2)
C14 0.184(7) 0.079(4) 0.083(4) -0.004(4) 0.034(4) -0.000(3)
C15 0.037(2) 0.039(3) 0.055(3) -0.000000 -0.0096(19) 0.000000
C19 0.060(2) 0.0328(16) 0.062(2) -0.0034(15) -0.0156(17) 0.0055(15)
C20 0.097(3) 0.042(2) 0.053(2) 0.0020(19) -0.010(2) -0.0007(16)
C21 0.083(3) 0.045(2) 0.058(2) 0.0119(19) 0.011(2) 0.0040(17)
C22 0.0495(19) 0.0397(18) 0.069(2) 0.0060(15) 0.0058(16) 0.0082(16)
C23 0.0402(16) 0.0264(14) 0.0590(19) 0.0012(13) -0.0031(14) 0.0066(14)
Pd1 0.03275(16) 0.03269(16) 0.0697(2) -0.00027(9) -0.00057(10) -0.00055(10)
Cl2 0.0528(5) 0.0670(6) 0.0683(6) 0.0004(4) 0.0028(4) -0.0006(4)
Cl1 0.0606(6) 0.0808(7) 0.0722(6) -0.0069(5) -0.0058(5) -0.0051(5)
O1 0.0472(17) 0.076(2) 0.108(3) 0.0011(14) 0.0012(16) 0.0070(18)
N2 0.0334(13) 0.0277(13) 0.0650(17) 0.0017(11) 0.0002(12) -0.0055(11)
N1 0.0381(14) 0.0279(12) 0.0633(17) -0.0018(11) -0.0014(12) -0.0071(11)
C24 0.36(4) 0.162(18) 0.090(12) 0.16(2) -0.026(17) -0.021(11)
C25 0.089(3) 0.050(2) 0.070(3) 0.001(2) -0.005(2) -0.0073(19)
C26 0.0464(18) 0.0336(17) 0.077(2) 0.0022(14) 0.0057(17) -0.0088(16)
C27 0.0309(15) 0.0253(15) 0.074(2) -0.0005(12) 0.0042(14) -0.0028(14)
C29 0.0325(16) 0.0283(16) 0.069(2) 0.0005(13) 0.0012(14) -0.0085(14)
C30 0.0363(17) 0.0281(15) 0.069(2) -0.0000(13) -0.0035(15) -0.0054(14)
C31 0.0349(15) 0.0370(16) 0.067(2) 0.0011(13) -0.0034(15) -0.0017(15)
C32 0.0374(17) 0.0457(18) 0.070(2) 0.0043(15) 0.0002(16) -0.0106(17)
C33 0.0394(17) 0.0310(16) 0.078(2) 0.0104(14) 0.0033(16) -0.0111(16)
C34 0.0352(16) 0.0320(16) 0.068(2) 0.0012(13) -0.0009(14) -0.0126(15)
C36 0.0326(17) 0.0299(16) 0.062(2) -0.0003(12) -0.0006(14) -0.0032(13)
C41 0.0377(16) 0.0304(15) 0.076(2) 0.0004(13) -0.0043(16) -0.0149(16)
C42 0.0384(18) 0.0306(18) 0.103(3) 0.0009(15) 0.0013(18) -0.0035(18)
C43 0.052(2) 0.041(2) 0.136(5) -0.0038(19) -0.002(3) -0.006(3)
C44 0.068(3) 0.047(2) 0.156(5) -0.010(2) -0.016(3) -0.028(3)
C45 0.092(4) 0.066(3) 0.100(4) 0.001(3) -0.021(3) -0.039(3)
C46 0.066(2) 0.051(2) 0.084(3) 0.0024(19) -0.010(2) -0.021(2)
C47 0.114(4) 0.086(4) 0.073(3) 0.003(3) 0.001(3) -0.022(3)
C48 0.142(6) 0.159(7) 0.104(5) 0.014(5) 0.010(4) -0.023(5)
C49 0.087(3) 0.051(2) 0.087(3) -0.001(2) 0.008(3) 0.009(2)
C50 0.130(6) 0.081(4) 0.108(5) 0.005(3) 0.010(4) 0.026(3)
C51 0.0396(17) 0.0341(17) 0.075(2) 0.0017(14) -0.0031(16) -0.0038(16)
C52 0.0414(17) 0.0350(16) 0.066(2) -0.0001(13) 0.0003(15) -0.0031(16)
C53 0.065(2) 0.049(2) 0.075(3) -0.0048(18) -0.009(2) -0.0107(19)
C54 0.116(4) 0.070(3) 0.078(3) 0.004(3) -0.041(3) 0.003(2)
C55 0.114(4) 0.060(3) 0.098(4) 0.007(3) -0.034(3) 0.015(3)
C56 0.068(2) 0.0359(19) 0.097(3) 0.0058(18) -0.012(2) 0.0023(19)
C57 0.061(2) 0.069(3) 0.089(3) 0.007(2) 0.009(2) -0.024(2)
C58 0.074(3) 0.101(4) 0.085(3) -0.009(3) 0.028(3) -0.019(3)
C59 0.072(3) 0.084(3) 0.082(3) -0.014(2) 0.015(2) 0.006(3)
C60 0.050(2) 0.051(2) 0.076(2) -0.0029(16) -0.0012(18) 0.0046(18)
C61 0.0444(18) 0.0376(17) 0.079(3) -0.0045(14) 0.0006(17) 0.0093(17)
C62 0.050(2) 0.041(2) 0.110(4) 0.0059(17) -0.003(2) 0.015(2)
C63 0.062(3) 0.038(2) 0.128(4) 0.013(2) 0.009(3) -0.006(2)
C64 0.072(3) 0.041(2) 0.097(3) 0.0085(19) 0.017(2) -0.020(2)
C65 0.110(4) 0.062(3) 0.077(3) -0.017(3) -0.012(3) 0.016(2)
C66 0.104(9) 0.131(13) 0.091(8) -0.031(9) 0.019(7) -0.023(7)
C67 0.16(3) 0.089(12) 0.103(13) 0.002(12) -0.021(12) 0.018(10)
Pd3 0.0421(2) 0.0291(2) 0.1162(4) -0.000000 -0.0091(2) 0.000000
Cl4 0.1049(10) 0.0617(7) 0.1238(11) -0.0098(6) 0.0074(9) 0.0258(7)
O3 0.100(4) 0.050(3) 0.214(8) -0.000000 -0.019(4) 0.000000
N4 0.0318(13) 0.0309(14) 0.081(2) -0.0005(11) -0.0015(13) 0.0003(13)
C68 0.284(13) 0.170(9) 0.127(6) 0.114(9) 0.065(8) 0.026(6)
C69 0.083(3) 0.082(3) 0.108(4) 0.023(3) -0.030(3) -0.028(3)
C70 0.047(2) 0.0362(19) 0.122(4) 0.0052(16) -0.019(2) -0.015(2)
C71 0.049(3) 0.053(3) 0.195(7) 0.000(2) -0.024(4) -0.029(3)
C72 0.048(3) 0.048(3) 0.255(9) -0.014(2) 0.011(4) -0.001(4)
C73 0.066(3) 0.068(3) 0.176(7) -0.005(3) 0.041(4) 0.020(4)
C74 0.062(2) 0.051(2) 0.111(4) 0.0029(19) 0.021(3) 0.015(2)
C75 0.0334(17) 0.0289(16) 0.099(3) -0.0019(14) 0.0001(17) 0.0037(17)
C77 0.037(2) 0.039(3) 0.076(3) -0.000000 -0.006(2) 0.000000
C81 0.0368(16) 0.0248(16) 0.084(2) -0.0000(14) -0.0007(15) -0.0011(15)
C82 0.0376(18) 0.0306(17) 0.086(3) 0.0056(14) 0.0007(16) -0.0014(16)
C83 0.0489(19) 0.0337(16) 0.070(2) -0.0009(15) 0.0021(16) 0.0058(16)
C84 0.0489(19) 0.0349(17) 0.071(2) -0.0020(15) -0.0004(17) 0.0077(16)
C85 0.069(2) 0.041(2) 0.085(3) -0.0070(18) -0.019(2) 0.0095(19)
C86 0.108(4) 0.052(2) 0.071(3) -0.006(2) -0.017(3) -0.007(2)
C87 0.104(4) 0.056(3) 0.068(3) 0.003(2) 0.009(2) -0.003(2)
C88 0.073(3) 0.0392(19) 0.079(3) 0.0033(18) 0.014(2) 0.0051(18)
C89 0.124(5) 0.117(5) 0.090(4) -0.008(4) 0.025(4) 0.000(4)
C90 0.229(11) 0.307(14) 0.115(6) 0.174(10) -0.037(7) -0.041(8)
C24A 0.093(7) 0.050(5) 0.081(8) 0.003(5) -0.024(6) -0.024(5)

loop_
_atom_type_symbol
_atom_type_scat_dispersion_real
_atom_type_scat_dispersion_imag
_atom_type_scat_Cromer_Mann_a1
_atom_type_scat_Cromer_Mann_a2
_atom_type_scat_Cromer_Mann_a3
_atom_type_scat_Cromer_Mann_a4
_atom_type_scat_Cromer_Mann_b1
_atom_type_scat_Cromer_Mann_b2
_atom_type_scat_Cromer_Mann_b3
_atom_type_scat_Cromer_Mann_b4
_atom_type_scat_Cromer_Mann_c
_atom_type_scat_source
_atom_type_scat_dispersion_source
C 0.01920 0.00962 2.31000 1.02000 1.58860 0.86500 20.84390 10.20750 0.56870 51.65120 0.215599998832 'International Tables Volume C Table 6.1.1.4 (pp. 500-502)' 'Henke, Gullikson and Davis, At. Data and Nucl. Data Tables, 1993, 54, 2'
Cl 0.36843 0.69943 11.46040 7.19640 6.25560 1.64550 0.01040 1.16620 18.51940 47.77840 -9.55739974976 'International Tables Volume C Table 6.1.1.4 (pp. 500-502)' 'Henke, Gullikson and Davis, At. Data and Nucl. Data Tables, 1993, 54, 2'
H 0.00000 0.00000 0.49300 0.32291 0.14019 0.04081 10.51090 26.12570 3.14236 57.79970 0.0030380000826 'International Tables Volume C Table 6.1.1.4 (pp. 500-502)' 'Henke, Gullikson and Davis, At. Data and Nucl. Data Tables, 1993, 54, 2'
O 0.05239 0.03377 3.04850 2.28680 1.54630 0.86700 13.27710 5.70110 0.32390 32.90890 0.250800013542 'International Tables Volume C Table 6.1.1.4 (pp. 500-502)' 'Henke, Gullikson and Davis, At. Data and Nucl. Data Tables, 1993, 54, 2'
N 0.03256 0.01839 12.21260 3.13220 2.01250 1.16630 0.00570 9.89330 28.99750 0.58260 -11.5290002823 'International Tables Volume C Table 6.1.1.4 (pp. 500-502)' 'Henke, Gullikson and Davis, At. Data and Nucl. Data Tables, 1993, 54, 2'
Pd 0.17446 3.99061 19.33190 15.50170 5.29537 0.60584 0.69866 7.98929 25.20520 76.89860 5.26593017578 'International Tables Volume C Table 6.1.1.4 (pp. 500-502)' 'Henke, Gullikson and Davis, At. Data and Nucl. Data Tables, 1993, 54, 2'

loop_
_geom_angle_atom_site_label_1
_geom_angle_atom_site_label_2
_geom_angle_atom_site_label_3
_geom_angle
_geom_angle_site_symmetry_1
_geom_angle_site_symmetry_3
_geom_angle_publ_flag
Cl0a Pd0a Cl0a 175.58(6) . 3_656 ?
O0aa Pd0a Cl0a 87.79(3) . . ?
O0aa Pd0a Cl0a 87.79(3) . 3_656 ?
C15 Pd0a Cl0a 92.21(3) . 3_656 ?
C15 Pd0a Cl0a 92.21(3) . . ?
C15 Pd0a O0aa 180.0 . . ?
H0aa O0aa Pd0a 127.7 . . ?
H0aa O0aa Pd0a 127.7 3_656 . ?
H0aa O0aa H0aa 104.5 3_656 . ?
H0ab O0aa Pd0a 127.7 . . ?
H0ab O0aa Pd0a 127.7 3_656 . ?
H0ab O0aa H0aa 104.5 3_656 3_656 ?
H0ab O0aa H0aa 0.0 . 3_656 ?
H0ab O0aa H0aa 0.0 3_656 . ?
H0ab O0aa H0aa 104.5 . . ?
H0ab O0aa H0ab 104.5 . 3_656 ?
H0ab H0aa O0aa 0(100000) 3_656 . ?
H0aa H0ab O0aa 85.8 3_656 3_656 ?
C5 N0aa C3 125.2(3) . . ?
C15 N0aa C3 110.2(3) . . ?
C15 N0aa C5 124.6(3) . . ?
C19 C1 C2 126.5(3) . . ?
C23 C1 C2 113.2(3) . . ?
C23 C1 C19 119.9(3) . . ?
H2 C2 C1 113.88(17) . . ?
C3 C2 C1 106.4(3) . . ?
C3 C2 H2 113.88(17) . . ?
C23 C2 C1 102.0(3) 3_656 . ?
C23 C2 H2 113.88(17) 3_656 . ?
C23 C2 C3 105.8(3) 3_656 . ?
C2 C3 N0aa 137.8(3) . . ?
C3 C3 N0aa 107.10(17) 3_656 . ?
C3 C3 C2 115.09(17) 3_656 . ?
C6 C5 N0aa 118.2(3) . . ?
C10 C5 N0aa 118.4(3) . . ?
C10 C5 C6 123.4(3) . . ?
C7 C6 C5 116.9(4) . . ?
C13 C6 C5 123.4(3) . . ?
C13 C6 C7 119.7(4) . . ?
H7 C7 C6 119.9(3) . . ?
C8 C7 C6 120.1(4) . . ?
C8 C7 H7 119.9(3) . . ?
H8 C8 C7 119.9(3) . . ?
C9 C8 C7 120.3(4) . . ?
C9 C8 H8 119.9(3) . . ?
H9 C9 C8 118.6(3) . . ?
C10 C9 C8 122.8(5) . . ?
C10 C9 H9 118.6(3) . . ?
C9 C10 C5 116.5(4) . . ?
C11 C10 C5 120.5(3) . . ?
C11 C10 C9 123.0(4) . . ?
H11a C11 C10 108.4(2) . . ?
H11b C11 C10 108.4(2) . . ?
H11b C11 H11a 107.5 . . ?
C12 C11 C10 115.5(4) . . ?
C12 C11 H11a 108.4(3) . . ?
C12 C11 H11b 108.4(3) . . ?
H12a C12 C11 109.5 . . ?
H12b C12 C11 109.5 . . ?
H12b C12 H12a 109.5 . . ?
H12c C12 C11 109.5 . . ?
H12c C12 H12a 109.5 . . ?
H12c C12 H12b 109.5 . . ?
H13a C13 C6 108.9(2) . . ?
H13b C13 C6 108.9(2) . . ?
H13b C13 H13a 107.7 . . ?
C14 C13 C6 113.6(4) . . ?
C14 C13 H13a 108.9(3) . . ?
C14 C13 H13b 108.9(3) . . ?
H14a C14 C13 109.5 . . ?
H14b C14 C13 109.5 . . ?
H14b C14 H14a 109.5 . . ?
H14c C14 C13 109.5 . . ?
H14c C14 H14a 109.5 . . ?
H14c C14 H14b 109.5 . . ?
N0aa C15 Pd0a 127.3(2) 3_656 . ?
N0aa C15 Pd0a 127.3(2) . . ?
N0aa C15 N0aa 105.4(4) 3_656 . ?
H19 C19 C1 120.1(2) . . ?
C20 C19 C1 119.7(4) . . ?
C20 C19 H19 120.1(2) . . ?
H20 C20 C19 119.9(2) . . ?
C21 C20 C19 120.3(4) . . ?
C21 C20 H20 119.9(2) . . ?
H21 C21 C20 119.7(2) . . ?
C22 C21 C20 120.6(4) . . ?
C22 C21 H21 119.7(2) . . ?
H22 C22 C21 120.5(2) . . ?
C23 C22 C21 119.1(3) . . ?
C23 C22 H22 120.5(2) . . ?
C2 C23 C1 113.3(3) 3_656 . ?
C22 C23 C1 120.4(3) . . ?
C22 C23 C2 125.9(3) . 3_656 ?
Cl1 Pd1 Cl2 176.74(4) . . ?
O1 Pd1 Cl2 88.19(11) . . ?
O1 Pd1 Cl1 88.65(11) . . ?
C36 Pd1 Cl2 89.72(11) . . ?
C36 Pd1 Cl1 93.44(11) . . ?
C36 Pd1 O1 177.90(15) . . ?
H1a O1 Pd1 127.9 . . ?
H1b O1 Pd1 127.7 . . ?
H1b O1 H1a 104.5 . . ?
C29 N2 C27 125.8(3) . . ?
C36 N2 C27 124.2(3) . . ?
C36 N2 C29 109.6(3) . . ?
C36 N1 C34 109.7(3) . . ?
C41 N1 C34 128.4(3) . . ?
C41 N1 C36 121.9(3) . . ?
H24b C24 H24a 109.5 . . ?
H24c C24 H24a 109.5 . . ?
H24c C24 H24b 109.5 . . ?
H25a C25 C24 108.2(10) . . ?
H25b C25 C24 108.2(12) . . ?
H25b C25 H25a 107.4 . . ?
H25d C25 H25c 107.7 . . ?
C24A C25 H25c 108.8(5) . . ?
C24A C25 H25d 108.8(5) . . ?
C27 C26 C25 122.6(3) . . ?
C64 C26 C25 120.8(4) . . ?
C64 C26 C27 116.6(4) . . ?
C26 C27 N2 119.4(3) . . ?
C61 C27 N2 116.8(3) . . ?
C61 C27 C26 123.7(3) . . ?
C30 C29 N2 136.3(3) . . ?
C34 C29 N2 107.7(3) . . ?
C34 C29 C30 115.7(3) . . ?
H30 C30 C29 114.06(17) . . ?
C31 C30 C29 104.8(3) . . ?
C31 C30 H30 114.06(17) . . ?
C52 C30 C29 104.6(3) . . ?
C52 C30 H30 114.06(18) . . ?
C52 C30 C31 104.1(3) . . ?
C32 C31 C30 113.3(3) . . ?
C60 C31 C30 125.9(3) . . ?
C60 C31 C32 120.7(4) . . ?
C33 C32 C31 113.2(3) . . ?
C57 C32 C31 118.8(4) . . ?
C57 C32 C33 127.8(4) . . ?
H33 C33 C32 113.55(18) . . ?
C34 C33 C32 105.7(3) . . ?
C34 C33 H33 113.55(18) . . ?
C51 C33 C32 104.7(3) . . ?
C51 C33 H33 113.55(18) . . ?
C51 C33 C34 104.9(3) . . ?
C29 C34 N1 107.2(3) . . ?
C33 C34 N1 138.5(3) . . ?
C33 C34 C29 114.1(3) . . ?
N2 C36 Pd1 126.3(2) . . ?
N1 C36 Pd1 127.8(2) . . ?
N1 C36 N2 105.7(3) . . ?
C42 C41 N1 118.1(3) . . ?
C46 C41 N1 118.5(4) . . ?
C46 C41 C42 123.4(3) . . ?
C43 C42 C41 116.4(4) . . ?
C49 C42 C41 120.7(3) . . ?
C49 C42 C43 122.8(4) . . ?
H43 C43 C42 119.1(3) . . ?
C44 C43 C42 121.8(5) . . ?
C44 C43 H43 119.1(3) . . ?
H44 C44 C43 119.4(3) . . ?
C45 C44 C43 121.2(4) . . ?
C45 C44 H44 119.4(3) . . ?
H45 C45 C44 119.5(3) . . ?
C46 C45 C44 120.9(5) . . ?
C46 C45 H45 119.5(3) . . ?
C45 C46 C41 116.2(5) . . ?
C47 C46 C41 124.0(4) . . ?
C47 C46 C45 119.8(5) . . ?
H47a C47 C46 109.5(3) . . ?
H47b C47 C46 109.5(3) . . ?
H47b C47 H47a 108.1 . . ?
C48 C47 C46 110.8(5) . . ?
C48 C47 H47a 109.5(3) . . ?
C48 C47 H47b 109.5(4) . . ?
H48a C48 C47 109.5 . . ?
H48b C48 C47 109.5 . . ?
H48b C48 H48a 109.5 . . ?
H48c C48 C47 109.5 . . ?
H48c C48 H48a 109.5 . . ?
H48c C48 H48b 109.5 . . ?
H49a C49 C42 108.4(2) . . ?
H49b C49 C42 108.4(2) . . ?
H49b C49 H49a 107.4 . . ?
C50 C49 C42 115.6(4) . . ?
C50 C49 H49a 108.4(3) . . ?
C50 C49 H49b 108.4(3) . . ?
H50a C50 C49 109.5 . . ?
H50b C50 C49 109.5 . . ?
H50b C50 H50a 109.5 . . ?
H50c C50 C49 109.5 . . ?
H50c C50 H50a 109.5 . . ?
H50c C50 H50b 109.5 . . ?
C52 C51 C33 113.0(3) . . ?
C56 C51 C33 126.6(3) . . ?
C56 C51 C52 120.4(4) . . ?
C51 C52 C30 113.6(3) . . ?
C53 C52 C30 126.3(3) . . ?
C53 C52 C51 120.0(4) . . ?
H53 C53 C52 120.5(2) . . ?
C54 C53 C52 118.9(4) . . ?
C54 C53 H53 120.5(3) . . ?
H54 C54 C53 119.7(3) . . ?
C55 C54 C53 120.6(4) . . ?
C55 C54 H54 119.7(3) . . ?
H55 C55 C54 119.8(3) . . ?
C56 C55 C54 120.4(4) . . ?
C56 C55 H55 119.8(3) . . ?
C55 C56 C51 119.5(4) . . ?
H56 C56 C51 120.2(2) . . ?
H56 C56 C55 120.2(3) . . ?
H57 C57 C32 120.1(3) . . ?
C58 C57 C32 119.8(4) . . ?
C58 C57 H57 120.1(3) . . ?
H58 C58 C57 119.5(3) . . ?
C59 C58 C57 121.0(4) . . ?
C59 C58 H58 119.5(3) . . ?
H59 C59 C58 119.9(3) . . ?
C60 C59 C58 120.2(4) . . ?
C60 C59 H59 119.9(3) . . ?
C59 C60 C31 119.4(4) . . ?
H60 C60 C31 120.3(2) . . ?
H60 C60 C59 120.3(3) . . ?
C62 C61 C27 116.1(4) . . ?
C65 C61 C27 123.5(4) . . ?
C65 C61 C62 120.4(4) . . ?
H62 C62 C61 119.2(3) . . ?
C63 C62 C61 121.7(4) . . ?
C63 C62 H62 119.2(3) . . ?
H63 C63 C62 119.5(3) . . ?
C64 C63 C62 121.0(4) . . ?
C64 C63 H63 119.5(3) . . ?
C63 C64 C26 120.9(4) . . ?
H64 C64 C26 119.6(3) . . ?
H64 C64 C63 119.6(3) . . ?
H65d C65 H65c 106.7 . . ?
H65b C65 H65a 107.0 . . ?
C66 C65 H65a 107.5(8) . . ?
C66 C65 H65b 107.5(9) . . ?
C67 C65 H65c 106.8(14) . . ?
C67 C65 H65d 106.8(12) . . ?
H66b C66 H66a 109.5 . . ?
H66c C66 H66a 109.5 . . ?
H66c C66 H66b 109.5 . . ?
H67b C67 H67a 109.5 . . ?
H67c C67 H67a 109.5 . . ?
H67c C67 H67b 109.5 . . ?
Cl4 Pd3 Cl4 175.59(6) . 3_556 ?
O3 Pd3 Cl4 87.80(3) . . ?
O3 Pd3 Cl4 87.80(3) . 3_556 ?
C77 Pd3 Cl4 92.20(3) . 3_556 ?
C77 Pd3 Cl4 92.20(3) . . ?
C77 Pd3 O3 180.0 . . ?
H3a O3 Pd3 127.8 3_556 . ?
H3a O3 Pd3 127.8 . . ?
H3a O3 H3a 104.459(11) . 3_556 ?
H3b O3 Pd3 127.8 3_556 . ?
H3b O3 Pd3 127.8 . . ?
H3b O3 H3a 104.5 . . ?
H3b O3 H3a 0.0 . 3_556 ?
H3b O3 H3a 104.5 3_556 3_556 ?
H3b O3 H3a 0.0 3_556 . ?
H3b O3 H3b 104.459(11) 3_556 . ?
H3b H3a O3 0.0 3_556 3_556 ?
H3a H3b O3 0.0 3_556 . ?
C77 N4 C75 124.3(3) 3_556 . ?
C81 N4 C75 126.1(3) . . ?
C81 N4 C77 109.6(3) . 3_556 ?
H68b C68 H68a 109.5 . . ?
H68c C68 H68a 109.5 . . ?
H68c C68 H68b 109.5 . . ?
C69 C68 H68a 109.5 . . ?
C69 C68 H68b 109.5 . . ?
C69 C68 H68c 109.5 . . ?
H69a C69 C68 108.5(5) . . ?
H69b C69 C68 108.5(5) . . ?
H69b C69 H69a 107.5 . . ?
C70 C69 C68 115.0(5) . . ?
C70 C69 H69a 108.5(2) . . ?
C70 C69 H69b 108.5(3) . . ?
C71 C70 C69 121.0(5) . . ?
C75 C70 C69 123.5(4) . . ?
C75 C70 C71 115.5(5) . . ?
H71 C71 C70 118.5(4) . . ?
C72 C71 C70 123.1(6) . . ?
C72 C71 H71 118.5(4) . . ?
H72 C72 C71 120.4(4) . . ?
C73 C72 C71 119.3(5) . . ?
C73 C72 H72 120.4(4) . . ?
H73 C73 C72 118.9(4) . . ?
C74 C73 C72 122.2(6) . . ?
C74 C73 H73 118.9(4) . . ?
C75 C74 C73 116.3(5) . . ?
C89 C74 C73 122.4(5) . . ?
C89 C74 C75 121.3(4) . . ?
C70 C75 N4 117.9(4) . . ?
C74 C75 N4 118.5(4) . . ?
C74 C75 C70 123.6(4) . . ?
N4 C77 Pd3 126.8(2) 3_556 . ?
N4 C77 Pd3 126.8(2) . . ?
N4 C77 N4 106.3(4) . 3_556 ?
C81 C81 N4 107.23(19) 3_556 . ?
C82 C81 N4 137.7(3) . . ?
H82 C82 C81 113.92(19) . . ?
C83 C82 C81 106.1(3) . . ?
C83 C82 H82 113.92(19) . . ?
C84 C82 C81 106.3(3) 3_556 . ?
C84 C82 H82 113.92(19) 3_556 . ?
C84 C82 C83 101.5(3) 3_556 . ?
C84 C83 C82 113.2(3) . . ?
C88 C83 C82 126.5(3) . . ?
C88 C83 C84 119.8(4) . . ?
C83 C84 C82 113.4(3) . 3_556 ?
C85 C84 C82 125.7(3) . 3_556 ?
C85 C84 C83 120.4(4) . . ?
H85 C85 C84 120.5(3) . . ?
C86 C85 C84 119.0(4) . . ?
C86 C85 H85 120.5(3) . . ?
H86 C86 C85 119.7(3) . . ?
C87 C86 C85 120.5(4) . . ?
C87 C86 H86 119.7(3) . . ?
H87 C87 C86 119.7(3) . . ?
C88 C87 C86 120.7(4) . . ?
C88 C87 H87 119.7(3) . . ?
C87 C88 C83 119.6(4) . . ?
H88 C88 C83 120.2(2) . . ?
H88 C88 C87 120.2(3) . . ?
H89a C89 C74 107.9(3) . . ?
H89b C89 C74 107.9(3) . . ?
H89b C89 H89a 107.2 . . ?
C90 C89 C74 117.4(7) . . ?
C90 C89 H89a 107.9(6) . . ?
C90 C89 H89b 107.9(5) . . ?
H90a C90 C89 109.5 . . ?
H90b C90 C89 109.5 . . ?
H90b C90 H90a 109.5 . . ?
H90c C90 C89 109.5 . . ?
H90c C90 H90a 109.5 . . ?
H90c C90 H90b 109.5 . . ?
H24e C24A H24d 109.5 . . ?
H24f C24A H24d 109.5 . . ?
H24f C24A H24e 109.5 . . ?

loop_
_geom_bond_atom_site_label_1
_geom_bond_atom_site_label_2
_geom_bond_distance
_geom_bond_site_symmetry_2
_geom_bond_publ_flag
Pd0a Cl0a 2.2876(13) . ?
Pd0a Cl0a 2.2876(13) 3_656 ?
Pd0a O0aa 2.125(5) . ?
Pd0a C15 1.975(5) . ?
O0aa H0aa 0.8500 3_656 ?
O0aa H0aa 0.8500 . ?
O0aa H0ab 0.8500 3_656 ?
O0aa H0ab 0.8500 . ?
H0aa H0ab 0.0000 3_656 ?
N0aa C3 1.384(4) . ?
N0aa C5 1.442(4) . ?
N0aa C15 1.358(4) . ?
C1 C2 1.537(5) . ?
C1 C19 1.365(5) . ?
C1 C23 1.407(5) . ?
C2 H2 0.9800 . ?
C2 C3 1.504(4) . ?
C2 C23 1.545(5) 3_656 ?
C3 C3 1.347(6) 3_656 ?
C5 C6 1.402(5) . ?
C5 C10 1.396(5) . ?
C6 C7 1.392(5) . ?
C6 C13 1.493(6) . ?
C7 H7 0.9300 . ?
C7 C8 1.395(8) . ?
C8 H8 0.9300 . ?
C8 C9 1.358(8) . ?
C9 H9 0.9300 . ?
C9 C10 1.367(6) . ?
C10 C11 1.518(6) . ?
C11 H11a 0.9700 . ?
C11 H11b 0.9700 . ?
C11 C12 1.508(7) . ?
C12 H12a 0.9600 . ?
C12 H12b 0.9600 . ?
C12 H12c 0.9600 . ?
C13 H13a 0.9700 . ?
C13 H13b 0.9700 . ?
C13 C14 1.506(7) . ?
C14 H14a 0.9600 . ?
C14 H14b 0.9600 . ?
C14 H14c 0.9600 . ?
C19 H19 0.9300 . ?
C19 C20 1.394(6) . ?
C20 H20 0.9300 . ?
C20 C21 1.368(6) . ?
C21 H21 0.9300 . ?
C21 C22 1.394(6) . ?
C22 H22 0.9300 . ?
C22 C23 1.370(5) . ?
Pd1 Cl2 2.2948(11) . ?
Pd1 Cl1 2.3010(12) . ?
Pd1 O1 2.107(3) . ?
Pd1 C36 1.970(3) . ?
O1 H1a 0.8504 . ?
O1 H1b 0.8510 . ?
N2 C27 1.445(4) . ?
N2 C29 1.374(4) . ?
N2 C36 1.359(4) . ?
N1 C34 1.376(4) . ?
N1 C36 1.362(4) . ?
N1 C41 1.453(4) . ?
C24 H24a 0.9600 . ?
C24 H24b 0.9600 . ?
C24 H24c 0.9600 . ?
C24 C25 1.427(17) . ?
C25 H25a 0.9700 . ?
C25 H25b 0.9700 . ?
C25 H25c 0.9700 . ?
C25 H25d 0.9700 . ?
C25 C26 1.509(6) . ?
C25 C24A 1.503(10) . ?
C26 C27 1.393(5) . ?
C26 C64 1.389(5) . ?
C27 C61 1.395(5) . ?
C29 C30 1.511(5) . ?
C29 C34 1.344(5) . ?
C30 H30 0.9800 . ?
C30 C31 1.528(5) . ?
C30 C52 1.546(5) . ?
C31 C32 1.412(5) . ?
C31 C60 1.376(5) . ?
C32 C33 1.528(5) . ?
C32 C57 1.378(6) . ?
C33 H33 0.9800 . ?
C33 C34 1.520(4) . ?
C33 C51 1.527(5) . ?
C41 C42 1.403(6) . ?
C41 C46 1.378(6) . ?
C42 C43 1.374(6) . ?
C42 C49 1.506(7) . ?
C43 H43 0.9300 . ?
C43 C44 1.348(8) . ?
C44 H44 0.9300 . ?
C44 C45 1.352(8) . ?
C45 H45 0.9300 . ?
C45 C46 1.409(6) . ?
C46 C47 1.468(7) . ?
C47 H47a 0.9700 . ?
C47 H47b 0.9700 . ?
C47 C48 1.570(9) . ?
C48 H48a 0.9600 . ?
C48 H48b 0.9600 . ?
C48 H48c 0.9600 . ?
C49 H49a 0.9700 . ?
C49 H49b 0.9700 . ?
C49 C50 1.526(7) . ?
C50 H50a 0.9600 . ?
C50 H50b 0.9600 . ?
C50 H50c 0.9600 . ?
C51 C52 1.405(5) . ?
C51 C56 1.373(5) . ?
C52 C53 1.375(6) . ?
C53 H53 0.9300 . ?
C53 C54 1.398(6) . ?
C54 H54 0.9300 . ?
C54 C55 1.377(7) . ?
C55 H55 0.9300 . ?
C55 C56 1.380(7) . ?
C56 H56 0.9300 . ?
C57 H57 0.9300 . ?
C57 C58 1.388(7) . ?
C58 H58 0.9300 . ?
C58 C59 1.365(7) . ?
C59 H59 0.9300 . ?
C59 C60 1.386(6) . ?
C60 H60 0.9300 . ?
C61 C62 1.394(5) . ?
C61 C65 1.494(7) . ?
C62 H62 0.9300 . ?
C62 C63 1.353(7) . ?
C63 H63 0.9300 . ?
C63 C64 1.374(7) . ?
C64 H64 0.9300 . ?
C65 H65c 0.9700 . ?
C65 H65d 0.9700 . ?
C65 H65a 0.9700 . ?
C65 H65b 0.9700 . ?
C65 C66 1.373(11) . ?
C65 C67 1.428(18) . ?
C66 H66a 0.9600 . ?
C66 H66b 0.9600 . ?
C66 H66c 0.9600 . ?
C67 H67a 0.9600 . ?
C67 H67b 0.9600 . ?
C67 H67c 0.9600 . ?
Pd3 Cl4 2.3075(17) . ?
Pd3 Cl4 2.3075(17) 3_556 ?
Pd3 O3 2.119(6) . ?
Pd3 C77 1.982(5) . ?
O3 H3a 0.8556 3_556 ?
O3 H3a 0.8556 . ?
O3 H3b 0.8556 3_556 ?
O3 H3b 0.8556 . ?
H3a H3b 0.0000 3_556 ?
N4 C75 1.450(4) . ?
N4 C77 1.350(4) 3_556 ?
N4 C81 1.380(4) . ?
C68 H68a 0.9600 . ?
C68 H68b 0.9600 . ?
C68 H68c 0.9600 . ?
C68 C69 1.495(10) . ?
C69 H69a 0.9700 . ?
C69 H69b 0.9700 . ?
C69 C70 1.490(8) . ?
C70 C71 1.389(7) . ?
C70 C75 1.396(6) . ?
C71 H71 0.9300 . ?
C71 C72 1.357(10) . ?
C72 H72 0.9300 . ?
C72 C73 1.347(10) . ?
C73 H73 0.9300 . ?
C73 C74 1.403(7) . ?
C74 C75 1.380(6) . ?
C74 C89 1.511(8) . ?
C81 C81 1.343(7) 3_556 ?
C81 C82 1.512(5) . ?
C82 H82 0.9800 . ?
C82 C83 1.532(5) . ?
C82 C84 1.536(5) 3_556 ?
C83 C84 1.411(5) . ?
C83 C88 1.371(5) . ?
C84 C85 1.366(5) . ?
C85 H85 0.9300 . ?
C85 C86 1.404(7) . ?
C86 H86 0.9300 . ?
C86 C87 1.361(8) . ?
C87 H87 0.9300 . ?
C87 C88 1.389(6) . ?
C88 H88 0.9300 . ?
C89 H89a 0.9700 . ?
C89 H89b 0.9700 . ?
C89 C90 1.452(10) . ?
C90 H90a 0.9600 . ?
C90 H90b 0.9600 . ?
C90 H90c 0.9600 . ?
C24A H24d 0.9600 . ?
C24A H24e 0.9600 . ?
C24A H24f 0.9600 . ?

loop_
_restr_equal_distance_atom_site_label_1
_restr_equal_distance_atom_site_label_2
_restr_equal_distance_site_symmetry_2
_restr_equal_distance_class_id
C24 C25 1 1
C24A C25 1 1

loop_
_restr_equal_distance_class_class_id
_restr_equal_distance_class_target_weight_param
_restr_equal_distance_class_average
_restr_equal_distance_class_esd
_restr_equal_distance_class_diff_max
1 0.0200 1.4653 0.0381 0.0381
